data_9011372
loop_
_publ_author_name
'Lemoine, P.'
'Carre, D.'
'Robert, F.'

_publ_section_title
;
 Structure du sulfure de fer et d'antimoine, FeSb2S4 (Berthierite)
;
_journal_name_full 'Acta Crystallographica, Section C'
_journal_page_first 938
_journal_page_last 940
_journal_paper_doi 10.1107/S0108270190012124
_journal_volume 47
_journal_year 1991
_chemical_formula_sum 'Fe S4 Sb2'
_chemical_name_mineral Berthierite
_space_group_IT_number 62
_symmetry_space_group_name_Hall '-P 2c 2n'
_symmetry_space_group_name_H-M 'P n a m'
_cell_angle_alpha 90
_cell_angle_beta 90
_cell_angle_gamma 90
_cell_length_a 11.401
_cell_length_b 14.148
_cell_length_c 3.758
_cell_formula_units_Z 4
_cell_volume 606.170
_database_code_amcsd 0010254
_exptl_crystal_density_diffrn 4.686
_cod_original_formula_sum 'Fe Sb2 S4'
_cod_database_code 9011372

loop_
_space_group_symop_operation_xyz
x,y,z
x,y,1/2-z
-x,-y,1/2+z
1/2-x,1/2+y,1/2+z
1/2+x,1/2-y,1/2-z
1/2+x,1/2-y,z
1/2-x,1/2+y,-z
-x,-y,-z

loop_
_atom_site_label
_atom_site_fract_x
_atom_site_fract_y
_atom_site_fract_z
_atom_site_U_iso_or_equiv
Fe1 0.31661 0.33484 0.25000 0.01340
Sb1 0.14457 0.06295 0.25000 0.01390
Sb2 0.03876 0.38551 0.75000 0.01120
S1 0.19550 0.27020 0.75000 0.01250
S2 0.42200 0.18420 0.25000 0.01310
S3 0.22360 0.49450 0.25000 0.01200
S4 0.45060 0.40460 0.75000 0.01200

loop_
_cod_related_entry_id
_cod_related_entry_database
_cod_related_entry_code
1 AMCSD 0010254
